data_2242298
loop_
_publ_author_name
'Simpson, Jim'
'Mohamed, Shaaban K.'
'Marzouk, Adel A.'
'Abdelhamid, Antar A.'
'Albayati, Mustafa R.'

_publ_section_title
;
 Crystal structure of
 1-[2-(4-nitrophenyl)-4,5-diphenyl-1<i>H</i>-imidazol-1-yl]propan-2-ol
;
_journal_coeditor_code HG5491
_journal_issue 9
_journal_name_full 'Acta Crystallographica Section E'
_journal_page_first 1398
_journal_page_last 1401
_journal_paper_doi 10.1107/S2056989017011057
_journal_volume 73
_journal_year 2017
_chemical_formula_iupac 'C24 H21 N3 O3'
_chemical_formula_moiety 'C24 H21 N3 O3'
_chemical_formula_sum 'C24 H21 N3 O3'
_chemical_formula_weight 399.44
_chemical_name_systematic
;
1-[2-(4-Nitrophenyl)-4,5-diphenyl-1<i>H</i>-imidazol-1-yl]propan-2-ol
;
_space_group_crystal_system triclinic
_space_group_IT_number 2
_space_group_name_Hall '-P 1'
_space_group_name_H-M_alt 'P -1'
_symmetry_space_group_name_Hall '-P 1'
_symmetry_space_group_name_H-M 'P -1'
_atom_sites_solution_hydrogens mixed
_audit_creation_method SHELXL-2014/7
_cell_angle_alpha 90.907(2)
_cell_angle_beta 100.748(2)
_cell_angle_gamma 109.938(3)
_cell_formula_units_Z 4
_cell_length_a 12.3070(4)
_cell_length_b 13.2871(4)
_cell_length_c 13.8499(3)
_cell_measurement_reflns_used 19318
_cell_measurement_temperature 100(2)
_cell_measurement_theta_max 76.2380
_cell_measurement_theta_min 3.2520
_cell_volume 2083.95(11)
_computing_cell_refinement
;
CrysAlis PRO (Agilent, 2014)
;
_computing_data_collection
;
CrysAlis PRO (Agilent, 2014)
;
_computing_data_reduction
;
CrysAlis PRO (Agilent, 2014)
;
_computing_molecular_graphics
;
Mercury (Macrae <i>et al.</i>, 2008)
;
_computing_publication_material
;
SHELXL2014 (Sheldrick, 2015b), enCIFer (Allen <i>et al.</i>,
2004),
PLATON (Spek, 2009), publCIF (Westrip, 2010) and WinGX
(Farrugia, 2012)
;
_computing_structure_refinement
;
SHELXL2014 (Sheldrick, 2015b) and TITAN (Hunter & Simpson, 1999)
;
_computing_structure_solution
;
SHELXT (Sheldrick, 2015a)
;
_diffrn_ambient_temperature 100(2)
_diffrn_detector_area_resol_mean 5.1725
_diffrn_measured_fraction_theta_full 1.000
_diffrn_measured_fraction_theta_max 0.991
_diffrn_measurement_device_type 'Agilent SuperNova, Dual, Cu at zero, Atlas'
_diffrn_measurement_method '\w scans'
_diffrn_radiation_source 'SuperNova (Cu) X-ray Source'
_diffrn_radiation_type CuK\a
_diffrn_radiation_wavelength 1.54184
_diffrn_reflns_av_R_equivalents 0.0896
_diffrn_reflns_limit_h_max 15
_diffrn_reflns_limit_h_min -15
_diffrn_reflns_limit_k_max 16
_diffrn_reflns_limit_k_min -16
_diffrn_reflns_limit_l_max 17
_diffrn_reflns_limit_l_min -17
_diffrn_reflns_number 42589
_diffrn_reflns_theta_full 67.684
_diffrn_reflns_theta_max 76.412
_diffrn_reflns_theta_min 3.260
_diffrn_standards_number 0
_exptl_absorpt_coefficient_mu 0.691
_exptl_absorpt_correction_T_max 1.00000
_exptl_absorpt_correction_T_min 0.72755
_exptl_absorpt_correction_type multi-scan
_exptl_absorpt_process_details
;
(CrysAlis PRO; Agilent, 2014)
;
_exptl_crystal_colour yellow
_exptl_crystal_density_diffrn 1.273
_exptl_crystal_density_method 'not measured'
_exptl_crystal_description block
_exptl_crystal_F_000 840
_exptl_crystal_size_max 0.520
_exptl_crystal_size_mid 0.480
_exptl_crystal_size_min 0.240
_refine_diff_density_max 0.578
_refine_diff_density_min -0.385
_refine_ls_extinction_method none
_refine_ls_goodness_of_fit_ref 1.090
_refine_ls_hydrogen_treatment mixed
_refine_ls_matrix_type full
_refine_ls_number_parameters 549
_refine_ls_number_reflns 8686
_refine_ls_number_restraints 0
_refine_ls_restrained_S_all 1.090
_refine_ls_R_factor_all 0.0819
_refine_ls_R_factor_gt 0.0724
_refine_ls_shift/su_max 0.000
_refine_ls_shift/su_mean 0.000
_refine_ls_structure_factor_coef Fsqd
_refine_ls_weighting_details 'w=1/[\s^2^(Fo^2^)+(0.1211P)^2^+1.8979P] where P=(Fo^2^+2Fc^2^)/3'
_refine_ls_weighting_scheme calc
_refine_ls_wR_factor_gt 0.2041
_refine_ls_wR_factor_ref 0.2157
_reflns_number_gt 7364
_reflns_number_total 8686
_reflns_threshold_expression 'I > 2\s(I)'
_cod_data_source_file hg5491sup1.cif
_cod_data_source_block I
_cod_database_code 2242298
_shelx_space_group_comment
;
The symmetry employed for this shelxl refinement is uniquely defined
by the following loop, which should always be used as a source of
symmetry information in preference to the above space-group names.
They are only intended as comments.
;
_shelx_estimated_absorpt_t_min 0.715
_shelx_estimated_absorpt_t_max 0.852

loop_
_space_group_symop_operation_xyz
'x, y, z'
'-x, -y, -z'

loop_
_atom_site_type_symbol
_atom_site_label
_atom_site_fract_x
_atom_site_fract_y
_atom_site_fract_z
_atom_site_U_iso_or_equiv
_atom_site_adp_type
_atom_site_calc_flag
_atom_site_occupancy
N N11 0.47399(16) 0.32171(14) 0.60492(13) 0.0183(4) Uani d 1
C C111 0.39745(19) 0.21294(16) 0.56313(16) 0.0194(4) Uani d 1
H H11A 0.3890 0.2091 0.4905 0.023 Uiso calc 1
H H11B 0.3181 0.1981 0.5779 0.023 Uiso calc 1
C C112 0.4456(2) 0.12685(17) 0.60368(16) 0.0208(4) Uani d 1
H H112 0.5289 0.1458 0.5951 0.025 Uiso calc 1
O O112 0.44400(15) 0.12926(13) 0.70570(11) 0.0224(3) Uani d 1
H H11O 0.451(3) 0.071(3) 0.731(2) 0.034 Uiso d 1
C C113 0.3715(2) 0.01767(19) 0.54911(19) 0.0293(5) Uani d 1
H H11C 0.3980 -0.0378 0.5805 0.044 Uiso calc 1
H H11D 0.3804 0.0183 0.4802 0.044 Uiso calc 1
H H11E 0.2883 0.0022 0.5514 0.044 Uiso calc 1
C C12 0.45419(19) 0.38744(16) 0.67156(16) 0.0180(4) Uani d 1
C C121 0.35006(19) 0.36587(17) 0.71663(16) 0.0199(4) Uani d 1
C C122 0.2969(2) 0.26889(17) 0.75549(17) 0.0218(4) Uani d 1
H H122 0.3266 0.2120 0.7520 0.026 Uiso calc 1
C C123 0.2005(2) 0.25551(18) 0.79922(18) 0.0247(5) Uani d 1
H H123 0.1650 0.1903 0.8269 0.030 Uiso calc 1
C C124 0.1573(2) 0.33862(19) 0.80183(18) 0.0259(5) Uani d 1
N N124 0.0529(2) 0.32242(18) 0.84456(19) 0.0351(5) Uani d 1
O O12 0.0194(2) 0.24368(19) 0.89045(18) 0.0479(6) Uani d 1
O O13 0.00229(19) 0.38771(18) 0.8305(2) 0.0506(6) Uani d 1
C C125 0.2084(2) 0.43608(19) 0.76456(19) 0.0268(5) Uani d 1
H H125 0.1770 0.4920 0.7670 0.032 Uiso calc 1
C C126 0.3061(2) 0.44945(18) 0.72384(18) 0.0239(5) Uani d 1
H H126 0.3442 0.5165 0.7003 0.029 Uiso calc 1
N N13 0.54166(16) 0.48177(14) 0.68955(13) 0.0191(4) Uani d 1
C C14 0.62122(19) 0.47744(17) 0.63342(16) 0.0192(4) Uani d 1
C C141 0.7291(2) 0.57016(17) 0.63058(17) 0.0212(4) Uani d 1
C C142 0.8016(2) 0.62895(18) 0.71690(18) 0.0259(5) Uani d 1
H H142 0.7816 0.6102 0.7788 0.031 Uiso calc 1
C C143 0.9035(2) 0.7153(2) 0.7129(2) 0.0315(5) Uani d 1
H H143 0.9533 0.7547 0.7721 0.038 Uiso calc 1
C C144 0.9328(2) 0.74408(19) 0.6222(2) 0.0307(5) Uani d 1
H H144 1.0024 0.8030 0.6196 0.037 Uiso calc 1
C C145 0.8599(2) 0.6864(2) 0.5359(2) 0.0297(5) Uani d 1
H H145 0.8789 0.7061 0.4738 0.036 Uiso calc 1
C C146 0.7589(2) 0.59978(19) 0.54048(18) 0.0250(5) Uani d 1
H H146 0.7096 0.5601 0.4812 0.030 Uiso calc 1
C C15 0.58139(19) 0.37866(17) 0.58023(16) 0.0192(4) Uani d 1
C C151 0.6379(2) 0.33771(17) 0.51106(16) 0.0200(4) Uani d 1
C C152 0.5831(2) 0.30527(17) 0.41259(16) 0.0214(4) Uani d 1
H H152 0.5049 0.3041 0.3895 0.026 Uiso calc 1
C C153 0.6425(2) 0.27454(18) 0.34782(18) 0.0254(5) Uani d 1
H H153 0.6040 0.2512 0.2811 0.030 Uiso calc 1
C C154 0.7571(2) 0.2778(2) 0.37998(19) 0.0291(5) Uani d 1
H H154 0.7975 0.2575 0.3354 0.035 Uiso calc 1
C C155 0.8127(2) 0.3108(2) 0.4775(2) 0.0308(5) Uani d 1
H H155 0.8915 0.3134 0.4998 0.037 Uiso calc 1
C C156 0.7531(2) 0.34025(19) 0.54298(17) 0.0254(5) Uani d 1
H H156 0.7915 0.3622 0.6100 0.030 Uiso calc 1
N N21 0.53514(16) 0.84449(14) 0.89788(13) 0.0178(4) Uani d 1
C C211 0.6129(2) 0.78650(17) 0.94029(16) 0.0211(4) Uani d 1
H H21A 0.6196 0.7890 1.0127 0.025 Uiso calc 1
H H21B 0.6928 0.8231 0.9271 0.025 Uiso calc 1
C C212 0.5678(2) 0.66925(18) 0.89808(16) 0.0218(4) Uani d 1
H H212 0.4833 0.6350 0.9034 0.026 Uiso calc 1
O O212 0.57451(15) 0.67128(13) 0.79728(12) 0.0247(4) Uani d 1
H H21O 0.559(3) 0.606(3) 0.769(3) 0.037 Uiso d 1
C C213 0.6397(3) 0.6084(2) 0.9554(2) 0.0331(6) Uani d 1
H H21C 0.6128 0.5346 0.9252 0.050 Uiso calc 1
H H21D 0.6294 0.6073 1.0239 0.050 Uiso calc 1
H H21E 0.7234 0.6442 0.9540 0.050 Uiso calc 1
C C22 0.55613(19) 0.92431(16) 0.83472(16) 0.0186(4) Uani d 1
C C221 0.65812(19) 0.96701(17) 0.78737(16) 0.0193(4) Uani d 1
C C222 0.6966(2) 1.07800(18) 0.77616(17) 0.0220(4) Uani d 1
H H222 0.6612 1.1216 0.8040 0.026 Uiso calc 1
C C223 0.7853(2) 1.12438(19) 0.72527(18) 0.0242(5) Uani d 1
H H223 0.8119 1.1994 0.7184 0.029 Uiso calc 1
C C224 0.8346(2) 1.05887(19) 0.68452(17) 0.0236(5) Uani d 1
N N224 0.92519(18) 1.10743(18) 0.62720(16) 0.0287(4) Uani d 1
O O22 0.96751(17) 1.20609(16) 0.63188(15) 0.0366(4) Uani d 1
O O23 0.9549(2) 1.04823(19) 0.57759(18) 0.0479(6) Uani d 1
C C225 0.7994(2) 0.94926(19) 0.69411(17) 0.0235(5) Uani d 1
H H225 0.8348 0.9063 0.6653 0.028 Uiso calc 1
C C226 0.7115(2) 0.90354(18) 0.74671(17) 0.0224(4) Uani d 1
H H226 0.6874 0.8288 0.7551 0.027 Uiso calc 1
N N23 0.46808(16) 0.96207(14) 0.81808(14) 0.0192(4) Uani d 1
C C24 0.38696(19) 0.90515(17) 0.87159(16) 0.0198(4) Uani d 1
C C241 0.27705(19) 0.92635(17) 0.87218(17) 0.0203(4) Uani d 1
C C242 0.2189(2) 0.95697(18) 0.78775(17) 0.0225(4) Uani d 1
H H242 0.2500 0.9640 0.7294 0.027 Uiso calc 1
C C243 0.1155(2) 0.97731(18) 0.7888(2) 0.0265(5) Uani d 1
H H243 0.0764 0.9980 0.7309 0.032 Uiso calc 1
C C244 0.0689(2) 0.96790(19) 0.8728(2) 0.0299(5) Uani d 1
H H244 -0.0018 0.9819 0.8728 0.036 Uiso calc 1
C C245 0.1262(2) 0.9377(2) 0.9576(2) 0.0298(5) Uani d 1
H H245 0.0946 0.9310 1.0157 0.036 Uiso calc 1
C C246 0.2299(2) 0.91744(19) 0.95732(18) 0.0258(5) Uani d 1
H H246 0.2690 0.8974 1.0155 0.031 Uiso calc 1
C C25 0.42676(19) 0.83105(17) 0.92131(16) 0.0188(4) Uani d 1
C C251 0.3663(2) 0.74902(17) 0.98272(16) 0.0197(4) Uani d 1
C C252 0.2548(2) 0.67459(19) 0.94172(18) 0.0255(5) Uani d 1
H H252 0.2227 0.6737 0.8737 0.031 Uiso calc 1
C C253 0.1905(2) 0.6023(2) 0.9986(2) 0.0310(5) Uani d 1
H H253 0.1147 0.5522 0.9697 0.037 Uiso calc 1
C C254 0.2371(2) 0.6029(2) 1.0986(2) 0.0306(5) Uani d 1
H H254 0.1930 0.5537 1.1381 0.037 Uiso calc 1
C C255 0.3483(2) 0.6756(2) 1.13974(18) 0.0271(5) Uani d 1
H H255 0.3807 0.6755 1.2076 0.032 Uiso calc 1
C C256 0.4129(2) 0.74873(18) 1.08274(17) 0.0226(4) Uani d 1
H H256 0.4888 0.7986 1.1118 0.027 Uiso calc 1

loop_
_atom_site_aniso_label
_atom_site_aniso_U_11
_atom_site_aniso_U_22
_atom_site_aniso_U_33
_atom_site_aniso_U_12
_atom_site_aniso_U_13
_atom_site_aniso_U_23
N11 0.0253(9) 0.0140(8) 0.0201(9) 0.0118(7) 0.0059(7) 0.0034(7)
C111 0.0244(10) 0.0148(9) 0.0207(10) 0.0093(8) 0.0038(8) 0.0015(8)
C112 0.0305(11) 0.0165(10) 0.0200(10) 0.0135(8) 0.0061(8) 0.0021(8)
O112 0.0357(9) 0.0183(7) 0.0199(8) 0.0173(7) 0.0061(6) 0.0033(6)
C113 0.0416(13) 0.0169(11) 0.0304(12) 0.0128(10) 0.0050(10) -0.0001(9)
C12 0.0248(10) 0.0135(9) 0.0193(10) 0.0109(8) 0.0052(8) 0.0018(7)
C121 0.0233(10) 0.0173(10) 0.0218(10) 0.0106(8) 0.0048(8) 0.0005(8)
C122 0.0272(11) 0.0151(10) 0.0270(11) 0.0113(8) 0.0080(9) 0.0017(8)
C123 0.0284(11) 0.0194(10) 0.0277(11) 0.0082(9) 0.0091(9) 0.0015(9)
C124 0.0248(11) 0.0242(11) 0.0312(12) 0.0099(9) 0.0101(9) -0.0026(9)
N124 0.0310(11) 0.0307(11) 0.0463(13) 0.0090(9) 0.0183(10) -0.0043(10)
O12 0.0452(12) 0.0458(12) 0.0606(14) 0.0141(10) 0.0324(11) 0.0132(10)
O13 0.0404(11) 0.0397(12) 0.0850(18) 0.0215(9) 0.0314(11) 0.0010(11)
C125 0.0303(12) 0.0203(11) 0.0356(13) 0.0145(9) 0.0104(10) -0.0013(9)
C126 0.0305(11) 0.0164(10) 0.0288(11) 0.0118(9) 0.0088(9) 0.0025(8)
N13 0.0259(9) 0.0143(8) 0.0212(9) 0.0107(7) 0.0080(7) 0.0025(7)
C14 0.0257(10) 0.0165(10) 0.0198(10) 0.0123(8) 0.0060(8) 0.0031(8)
C141 0.0259(10) 0.0155(10) 0.0277(11) 0.0123(8) 0.0087(9) 0.0036(8)
C142 0.0323(12) 0.0196(11) 0.0281(12) 0.0108(9) 0.0089(9) -0.0009(9)
C143 0.0321(12) 0.0222(11) 0.0398(14) 0.0090(10) 0.0080(11) -0.0041(10)
C144 0.0280(12) 0.0204(11) 0.0485(15) 0.0096(9) 0.0172(11) 0.0038(10)
C145 0.0340(12) 0.0254(12) 0.0382(13) 0.0150(10) 0.0187(11) 0.0098(10)
C146 0.0308(11) 0.0220(11) 0.0270(11) 0.0129(9) 0.0098(9) 0.0046(9)
C15 0.0249(10) 0.0163(10) 0.0203(10) 0.0119(8) 0.0051(8) 0.0043(8)
C151 0.0283(11) 0.0144(9) 0.0234(10) 0.0133(8) 0.0088(9) 0.0048(8)
C152 0.0275(11) 0.0167(10) 0.0229(11) 0.0110(8) 0.0059(9) 0.0028(8)
C153 0.0375(12) 0.0181(10) 0.0243(11) 0.0133(9) 0.0087(9) -0.0004(8)
C154 0.0421(14) 0.0264(12) 0.0300(12) 0.0218(10) 0.0156(10) 0.0025(9)
C155 0.0335(12) 0.0344(13) 0.0355(13) 0.0240(11) 0.0101(10) 0.0058(10)
C156 0.0314(12) 0.0273(11) 0.0237(11) 0.0186(9) 0.0049(9) 0.0040(9)
N21 0.0241(9) 0.0145(8) 0.0189(8) 0.0117(7) 0.0048(7) 0.0007(7)
C211 0.0283(11) 0.0187(10) 0.0216(10) 0.0163(9) 0.0027(8) 0.0011(8)
C212 0.0310(11) 0.0184(10) 0.0215(10) 0.0146(9) 0.0067(9) 0.0025(8)
O212 0.0402(9) 0.0160(7) 0.0231(8) 0.0148(7) 0.0092(7) 0.0009(6)
C213 0.0511(15) 0.0275(12) 0.0315(13) 0.0284(12) 0.0065(11) 0.0046(10)
C22 0.0260(10) 0.0125(9) 0.0204(10) 0.0108(8) 0.0049(8) -0.0001(7)
C221 0.0218(10) 0.0197(10) 0.0199(10) 0.0122(8) 0.0032(8) 0.0010(8)
C222 0.0260(11) 0.0201(10) 0.0241(11) 0.0132(8) 0.0055(8) 0.0019(8)
C223 0.0265(11) 0.0207(10) 0.0280(11) 0.0115(9) 0.0054(9) 0.0055(9)
C224 0.0228(10) 0.0279(12) 0.0240(11) 0.0137(9) 0.0048(8) 0.0060(9)
N224 0.0281(10) 0.0347(11) 0.0289(10) 0.0159(9) 0.0093(8) 0.0099(9)
O22 0.0342(9) 0.0351(10) 0.0410(11) 0.0093(8) 0.0134(8) 0.0129(8)
O23 0.0586(13) 0.0499(13) 0.0568(14) 0.0314(11) 0.0390(11) 0.0159(11)
C225 0.0264(11) 0.0251(11) 0.0249(11) 0.0160(9) 0.0064(9) 0.0028(9)
C226 0.0278(11) 0.0190(10) 0.0250(11) 0.0141(9) 0.0055(9) 0.0022(8)
N23 0.0245(9) 0.0161(8) 0.0221(9) 0.0129(7) 0.0061(7) 0.0017(7)
C24 0.0257(10) 0.0181(10) 0.0197(10) 0.0125(8) 0.0055(8) 0.0001(8)
C241 0.0248(10) 0.0141(9) 0.0260(11) 0.0112(8) 0.0070(8) -0.0004(8)
C242 0.0240(10) 0.0191(10) 0.0275(11) 0.0107(8) 0.0065(9) 0.0033(8)
C243 0.0244(11) 0.0196(10) 0.0388(13) 0.0126(9) 0.0046(9) 0.0032(9)
C244 0.0261(11) 0.0218(11) 0.0464(15) 0.0127(9) 0.0110(10) -0.0016(10)
C245 0.0348(13) 0.0279(12) 0.0353(13) 0.0172(10) 0.0164(10) -0.0003(10)
C246 0.0339(12) 0.0241(11) 0.0266(11) 0.0175(9) 0.0098(9) 0.0015(9)
C25 0.0253(10) 0.0162(9) 0.0188(10) 0.0123(8) 0.0041(8) -0.0021(8)
C251 0.0286(11) 0.0165(10) 0.0204(10) 0.0144(8) 0.0082(8) 0.0019(8)
C252 0.0301(11) 0.0233(11) 0.0257(11) 0.0128(9) 0.0057(9) 0.0001(9)
C253 0.0321(12) 0.0240(12) 0.0392(14) 0.0112(10) 0.0104(10) 0.0030(10)
C254 0.0412(13) 0.0238(11) 0.0394(14) 0.0201(10) 0.0211(11) 0.0133(10)
C255 0.0420(13) 0.0282(12) 0.0244(11) 0.0255(10) 0.0136(10) 0.0095(9)
C256 0.0319(11) 0.0205(10) 0.0225(11) 0.0176(9) 0.0066(9) 0.0018(8)

loop_
_atom_type_symbol
_atom_type_description
_atom_type_scat_dispersion_real
_atom_type_scat_dispersion_imag
_atom_type_scat_source
C C 0.0181 0.0091 'International Tables Vol C Tables 4.2.6.8 and 6.1.1.4'
H H 0.0000 0.0000 'International Tables Vol C Tables 4.2.6.8 and 6.1.1.4'
N N 0.0311 0.0180 'International Tables Vol C Tables 4.2.6.8 and 6.1.1.4'
O O 0.0492 0.0322 'International Tables Vol C Tables 4.2.6.8 and 6.1.1.4'

loop_
_geom_angle_atom_site_label_1
_geom_angle_atom_site_label_2
_geom_angle_atom_site_label_3
_geom_angle
C12 N11 C15 107.00(18)
C12 N11 C111 128.14(18)
C15 N11 C111 124.83(18)
N11 C111 C112 112.57(17)
N11 C111 H11A 109.1
C112 C111 H11A 109.1
N11 C111 H11B 109.1
C112 C111 H11B 109.1
H11A C111 H11B 107.8
O112 C112 C113 112.54(18)
O112 C112 C111 106.18(17)
C113 C112 C111 110.42(18)
O112 C112 H112 109.2
C113 C112 H112 109.2
C111 C112 H112 109.2
C112 O112 H11O 111(2)
C112 C113 H11C 109.5
C112 C113 H11D 109.5
H11C C113 H11D 109.5
C112 C113 H11E 109.5
H11C C113 H11E 109.5
H11D C113 H11E 109.5
N13 C12 N11 110.95(19)
N13 C12 C121 121.03(19)
N11 C12 C121 127.94(19)
C122 C121 C126 119.1(2)
C122 C121 C12 123.53(19)
C126 C121 C12 117.30(19)
C123 C122 C121 120.2(2)
C123 C122 H122 119.9
C121 C122 H122 119.9
C124 C123 C122 118.9(2)
C124 C123 H123 120.6
C122 C123 H123 120.6
C123 C124 C125 122.4(2)
C123 C124 N124 118.6(2)
C125 C124 N124 119.0(2)
O12 N124 O13 123.5(2)
O12 N124 C124 118.4(2)
O13 N124 C124 118.1(2)
C126 C125 C124 118.1(2)
C126 C125 H125 120.9
C124 C125 H125 120.9
C125 C126 C121 121.2(2)
C125 C126 H126 119.4
C121 C126 H126 119.4
C12 N13 C14 106.47(18)
N13 C14 C15 109.86(19)
N13 C14 C141 122.40(19)
C15 C14 C141 127.7(2)
C142 C141 C146 119.1(2)
C142 C141 C14 121.0(2)
C146 C141 C14 119.9(2)
C141 C142 C143 120.2(2)
C141 C142 H142 119.9
C143 C142 H142 119.9
C142 C143 C144 120.2(2)
C142 C143 H143 119.9
C144 C143 H143 119.9
C145 C144 C143 119.7(2)
C145 C144 H144 120.1
C143 C144 H144 120.1
C144 C145 C146 119.8(2)
C144 C145 H145 120.1
C146 C145 H145 120.1
C145 C146 C141 121.0(2)
C145 C146 H146 119.5
C141 C146 H146 119.5
C14 C15 N11 105.72(19)
C14 C15 C151 128.9(2)
N11 C15 C151 125.36(19)
C152 C151 C156 118.9(2)
C152 C151 C15 121.9(2)
C156 C151 C15 119.0(2)
C151 C152 C153 120.2(2)
C151 C152 H152 119.9
C153 C152 H152 119.9
C154 C153 C152 120.5(2)
C154 C153 H153 119.8
C152 C153 H153 119.7
C153 C154 C155 119.7(2)
C153 C154 H154 120.2
C155 C154 H154 120.2
C154 C155 C156 120.1(2)
C154 C155 H155 119.9
C156 C155 H155 119.9
C151 C156 C155 120.6(2)
C151 C156 H156 119.7
C155 C156 H156 119.7
C22 N21 C25 107.17(17)
C22 N21 C211 128.44(18)
C25 N21 C211 124.28(18)
N21 C211 C212 112.49(18)
N21 C211 H21A 109.1
C212 C211 H21A 109.1
N21 C211 H21B 109.1
C212 C211 H21B 109.1
H21A C211 H21B 107.8
O212 C212 C213 113.03(19)
O212 C212 C211 106.32(17)
C213 C212 C211 110.40(19)
O212 C212 H212 109.0
C213 C212 H212 109.0
C211 C212 H212 109.0
C212 O212 H21O 112(2)
C212 C213 H21C 109.5
C212 C213 H21D 109.5
H21C C213 H21D 109.5
C212 C213 H21E 109.5
H21C C213 H21E 109.5
H21D C213 H21E 109.5
N23 C22 N21 110.80(19)
N23 C22 C221 120.87(19)
N21 C22 C221 128.32(18)
C226 C221 C222 119.1(2)
C226 C221 C22 124.2(2)
C222 C221 C22 116.45(19)
C223 C222 C221 120.9(2)
C223 C222 H222 119.5
C221 C222 H222 119.5
C222 C223 C224 118.4(2)
C222 C223 H223 120.8
C224 C223 H223 120.8
C223 C224 C225 122.5(2)
C223 C224 N224 118.3(2)
C225 C224 N224 119.2(2)
O23 N224 O22 123.5(2)
O23 N224 C224 118.6(2)
O22 N224 C224 117.8(2)
C224 C225 C226 118.7(2)
C224 C225 H225 120.6
C226 C225 H225 120.6
C225 C226 C221 120.3(2)
C225 C226 H226 119.8
C221 C226 H226 119.8
C22 N23 C24 106.57(18)
N23 C24 C25 109.58(19)
N23 C24 C241 122.00(19)
C25 C24 C241 128.4(2)
C242 C241 C246 118.8(2)
C242 C241 C24 120.4(2)
C246 C241 C24 120.8(2)
C243 C242 C241 120.2(2)
C243 C242 H242 119.9
C241 C242 H242 119.9
C244 C243 C242 120.9(2)
C244 C243 H243 119.6
C242 C243 H243 119.6
C243 C244 C245 119.5(2)
C243 C244 H244 120.3
C245 C244 H244 120.3
C244 C245 C246 120.1(2)
C244 C245 H245 120.0
C246 C245 H245 120.0
C245 C246 C241 120.6(2)
C245 C246 H246 119.7
C241 C246 H246 119.7
C24 C25 N21 105.88(19)
C24 C25 C251 128.6(2)
N21 C25 C251 125.49(18)
C252 C251 C256 118.8(2)
C252 C251 C25 118.9(2)
C256 C251 C25 122.0(2)
C253 C252 C251 121.0(2)
C253 C252 H252 119.5
C251 C252 H252 119.5
C252 C253 C254 119.9(2)
C252 C253 H253 120.1
C254 C253 H253 120.1
C255 C254 C253 119.6(2)
C255 C254 H254 120.2
C253 C254 H254 120.2
C254 C255 C256 120.6(2)
C254 C255 H255 119.7
C256 C255 H255 119.7
C255 C256 C251 120.1(2)
C255 C256 H256 120.0
C251 C256 H256 120.0

loop_
_geom_bond_atom_site_label_1
_geom_bond_atom_site_label_2
_geom_bond_distance
N11 C12 1.370(3)
N11 C15 1.390(3)
N11 C111 1.467(3)
C111 C112 1.527(3)
C111 H11A 0.9900
C111 H11B 0.9900
C112 O112 1.417(3)
C112 C113 1.521(3)
C112 H112 1.0000
O112 H11O 0.88(4)
C113 H11C 0.9800
C113 H11D 0.9800
C113 H11E 0.9800
C12 N13 1.327(3)
C12 C121 1.472(3)
C121 C122 1.399(3)
C121 C126 1.401(3)
C122 C123 1.389(3)
C122 H122 0.9500
C123 C124 1.382(3)
C123 H123 0.9500
C124 C125 1.388(3)
C124 N124 1.465(3)
N124 O12 1.222(3)
N124 O13 1.228(3)
C125 C126 1.381(3)
C125 H125 0.9500
C126 H126 0.9500
N13 C14 1.374(3)
C14 C15 1.379(3)
C14 C141 1.479(3)
C141 C142 1.391(3)
C141 C146 1.391(3)
C142 C143 1.392(3)
C142 H142 0.9500
C143 C144 1.394(4)
C143 H143 0.9500
C144 C145 1.387(4)
C144 H144 0.9500
C145 C146 1.389(3)
C145 H145 0.9500
C146 H146 0.9500
C15 C151 1.479(3)
C151 C152 1.393(3)
C151 C156 1.394(3)
C152 C153 1.394(3)
C152 H152 0.9500
C153 C154 1.383(4)
C153 H153 0.9500
C154 C155 1.384(4)
C154 H154 0.9500
C155 C156 1.395(3)
C155 H155 0.9500
C156 H156 0.9500
N21 C22 1.372(3)
N21 C25 1.385(3)
N21 C211 1.471(3)
C211 C212 1.529(3)
C211 H21A 0.9900
C211 H21B 0.9900
C212 O212 1.414(3)
C212 C213 1.521(3)
C212 H212 1.0000
O212 H21O 0.89(4)
C213 H21C 0.9800
C213 H21D 0.9800
C213 H21E 0.9800
C22 N23 1.327(3)
C22 C221 1.470(3)
C221 C226 1.400(3)
C221 C222 1.408(3)
C222 C223 1.382(3)
C222 H222 0.9500
C223 C224 1.384(3)
C223 H223 0.9500
C224 C225 1.387(3)
C224 N224 1.465(3)
N224 O23 1.224(3)
N224 O22 1.230(3)
C225 C226 1.390(3)
C225 H225 0.9500
C226 H226 0.9500
N23 C24 1.377(3)
C24 C25 1.381(3)
C24 C241 1.474(3)
C241 C242 1.395(3)
C241 C246 1.398(3)
C242 C243 1.391(3)
C242 H242 0.9500
C243 C244 1.380(4)
C243 H243 0.9500
C244 C245 1.391(4)
C244 H244 0.9500
C245 C246 1.392(3)
C245 H245 0.9500
C246 H246 0.9500
C25 C251 1.475(3)
C251 C252 1.397(3)
C251 C256 1.398(3)
C252 C253 1.381(4)
C252 H252 0.9500
C253 C254 1.395(4)
C253 H253 0.9500
C254 C255 1.386(4)
C254 H254 0.9500
C255 C256 1.390(3)
C255 H255 0.9500
C256 H256 0.9500

loop_
_geom_hbond_atom_site_label_D
_geom_hbond_atom_site_label_H
_geom_hbond_atom_site_label_A
_geom_hbond_site_symmetry_A
_geom_hbond_distance_DH
_geom_hbond_distance_HA
_geom_hbond_distance_DA
_geom_hbond_angle_DHA
O212 H21O N13 . 0.89(4) 1.90(4) 2.773(2) 168(3)
C253 H253 O13 . 0.95 2.69 3.491(4) 143
O112 H11O N23 1_545 0.88(4) 1.94(4) 2.798(2) 165(3)
C155 H155 O22 1_545 0.95 2.57 3.244(3) 128
C152 H152 O212 2_666 0.95 2.66 3.263(3) 122
C153 H153 N21 2_666 0.95 2.74 3.682(3) 170
C243 H243 O23 1_455 0.95 2.59 3.542(4) 176
C242 H242 O112 1_565 0.95 2.71 3.338(3) 124
C256 H256 O112 2_667 0.95 2.57 3.208(3) 125
C145 H145 O22 2_776 0.95 2.58 3.439(3) 151
C153 H153 Cg5 2_666 0.95 2.61 3.469(2) 151
C255 H255 Cg1 2_667 0.95 2.66 3.544(3) 154

loop_
_geom_torsion_atom_site_label_1
_geom_torsion_atom_site_label_2
_geom_torsion_atom_site_label_3
_geom_torsion_atom_site_label_4
_geom_torsion
C12 N11 C111 C112 -107.9(2)
C15 N11 C111 C112 74.2(2)
N11 C111 C112 O112 64.7(2)
N11 C111 C112 C113 -173.05(19)
C15 N11 C12 N13 0.4(2)
C111 N11 C12 N13 -177.80(18)
C15 N11 C12 C121 177.1(2)
C111 N11 C12 C121 -1.1(3)
N13 C12 C121 C122 -138.1(2)
N11 C12 C121 C122 45.5(3)
N13 C12 C121 C126 39.2(3)
N11 C12 C121 C126 -137.1(2)
C126 C121 C122 C123 1.0(3)
C12 C121 C122 C123 178.3(2)
C121 C122 C123 C124 1.2(4)
C122 C123 C124 C125 -1.7(4)
C122 C123 C124 N124 177.6(2)
C123 C124 N124 O12 11.7(4)
C125 C124 N124 O12 -169.0(3)
C123 C124 N124 O13 -166.8(3)
C125 C124 N124 O13 12.5(4)
C123 C124 C125 C126 -0.2(4)
N124 C124 C125 C126 -179.5(2)
C124 C125 C126 C121 2.4(4)
C122 C121 C126 C125 -2.9(4)
C12 C121 C126 C125 179.6(2)
N11 C12 N13 C14 -0.3(2)
C121 C12 N13 C14 -177.24(19)
C12 N13 C14 C15 0.0(2)
C12 N13 C14 C141 177.4(2)
N13 C14 C141 C142 46.6(3)
C15 C14 C141 C142 -136.5(2)
N13 C14 C141 C146 -133.2(2)
C15 C14 C141 C146 43.6(3)
C146 C141 C142 C143 -0.9(3)
C14 C141 C142 C143 179.3(2)
C141 C142 C143 C144 0.7(4)
C142 C143 C144 C145 0.1(4)
C143 C144 C145 C146 -0.7(4)
C144 C145 C146 C141 0.5(4)
C142 C141 C146 C145 0.3(3)
C14 C141 C146 C145 -179.9(2)
N13 C14 C15 N11 0.2(2)
C141 C14 C15 N11 -177.0(2)
N13 C14 C15 C151 -179.5(2)
C141 C14 C15 C151 3.4(4)
C12 N11 C15 C14 -0.4(2)
C111 N11 C15 C14 177.92(18)
C12 N11 C15 C151 179.31(19)
C111 N11 C15 C151 -2.4(3)
C14 C15 C151 C152 -120.2(3)
N11 C15 C151 C152 60.2(3)
C14 C15 C151 C156 54.2(3)
N11 C15 C151 C156 -125.4(2)
C156 C151 C152 C153 0.9(3)
C15 C151 C152 C153 175.3(2)
C151 C152 C153 C154 -1.2(3)
C152 C153 C154 C155 0.7(4)
C153 C154 C155 C156 0.2(4)
C152 C151 C156 C155 0.0(3)
C15 C151 C156 C155 -174.6(2)
C154 C155 C156 C151 -0.5(4)
C22 N21 C211 C212 -110.1(2)
C25 N21 C211 C212 74.3(3)
N21 C211 C212 O212 66.0(2)
N21 C211 C212 C213 -171.0(2)
C25 N21 C22 N23 0.6(2)
C211 N21 C22 N23 -175.67(19)
C25 N21 C22 C221 -178.8(2)
C211 N21 C22 C221 4.9(3)
N23 C22 C221 C226 -137.8(2)
N21 C22 C221 C226 41.5(3)
N23 C22 C221 C222 36.9(3)
N21 C22 C221 C222 -143.8(2)
C226 C221 C222 C223 0.4(3)
C22 C221 C222 C223 -174.5(2)
C221 C222 C223 C224 0.7(3)
C222 C223 C224 C225 -0.9(4)
C222 C223 C224 N224 177.6(2)
C223 C224 N224 O23 -168.0(2)
C225 C224 N224 O23 10.5(3)
C223 C224 N224 O22 12.1(3)
C225 C224 N224 O22 -169.3(2)
C223 C224 C225 C226 0.0(4)
N224 C224 C225 C226 -178.5(2)
C224 C225 C226 C221 1.2(3)
C222 C221 C226 C225 -1.4(3)
C22 C221 C226 C225 173.1(2)
N21 C22 N23 C24 -0.2(2)
C221 C22 N23 C24 179.24(19)
C22 N23 C24 C25 -0.3(2)
C22 N23 C24 C241 179.2(2)
N23 C24 C241 C242 34.5(3)
C25 C24 C241 C242 -146.2(2)
N23 C24 C241 C246 -144.8(2)
C25 C24 C241 C246 34.5(3)
C246 C241 C242 C243 -0.5(3)
C24 C241 C242 C243 -179.7(2)
C241 C242 C243 C244 0.1(3)
C242 C243 C244 C245 0.0(4)
C243 C244 C245 C246 0.1(4)
C244 C245 C246 C241 -0.4(4)
C242 C241 C246 C245 0.6(3)
C24 C241 C246 C245 179.9(2)
N23 C24 C25 N21 0.6(2)
C241 C24 C25 N21 -178.8(2)
N23 C24 C25 C251 -176.2(2)
C241 C24 C25 C251 4.4(4)
C22 N21 C25 C24 -0.7(2)
C211 N21 C25 C24 175.74(19)
C22 N21 C25 C251 176.2(2)
C211 N21 C25 C251 -7.3(3)
C24 C25 C251 C252 56.1(3)
N21 C25 C251 C252 -120.1(2)
C24 C25 C251 C256 -118.7(3)
N21 C25 C251 C256 65.1(3)
C256 C251 C252 C253 0.6(3)
C25 C251 C252 C253 -174.4(2)
C251 C252 C253 C254 -0.1(4)
C252 C253 C254 C255 -0.6(4)
C253 C254 C255 C256 0.9(3)
C254 C255 C256 C251 -0.4(3)
C252 C251 C256 C255 -0.3(3)
C25 C251 C256 C255 174.50(19)

_cod_database_fobs_code 2242298
